data_4027922
loop_
_publ_author_name
'El\.zbieta Go\'nka'
'Damian My\'sliwiec'
'Tadeusz Lis'
'Piotr J. Chmielewski'
'Marcin St\;epie\'n'

_publ_section_title
;
 Synthesis of Bis(phenanthropyrroles) via a Tandem Scholl Oxidation
;
_journal_name_full 'Journal of Organic Chemistry'
_journal_page_first 1260
_journal_page_last 1265
_journal_paper_doi 10.1021/jo302486x
_journal_volume 78
_journal_year 2013
_chemical_formula_moiety 'C46 H44 N2 O12, 2(C H4 O)'
_chemical_formula_sum 'C48 H52 N2 O14'
_chemical_formula_weight 880.92
_chemical_name_systematic
;
 ?
;
_space_group_IT_number 15
_symmetry_cell_setting monoclinic
_symmetry_space_group_name_Hall '-C 2yc'
_symmetry_space_group_name_H-M 'C 1 2/c 1'
_atom_sites_solution_hydrogens geom
_atom_sites_solution_primary direct
_atom_sites_solution_secondary difmap
_audit_creation_method SHELXL-97
_cell_angle_alpha 90.00
_cell_angle_beta 130.21(5)
_cell_angle_gamma 90.00
_cell_formula_units_Z 4
_cell_length_a 21.753(12)
_cell_length_b 14.269(8)
_cell_length_c 17.857(10)
_cell_measurement_reflns_used 1018
_cell_measurement_temperature 100(2)
_cell_measurement_theta_max 26
_cell_measurement_theta_min 2
_cell_volume 4233(5)
_computing_cell_refinement 'CrysAlisRED (Oxford Diffraction, 2009)'
_computing_data_collection 'CrysAlisCCD (Oxford Diffraction, 2009)'
_computing_data_reduction CrysAlisRED
_computing_structure_refinement 'SHELXL-97 (Sheldrick, 1997)'
_computing_structure_solution 'SHELXS-97 (Sheldrick, 1990)'
_diffrn_ambient_temperature 100(2)
_diffrn_measured_fraction_theta_full 0.977
_diffrn_measured_fraction_theta_max 0.971
_diffrn_measurement_device_type
;
'Oxford Xcalibur PX \k-geometry diffractometer with CCD area detector'
;
_diffrn_measurement_method '\w and \f'
_diffrn_radiation_monochromator graphite
_diffrn_radiation_source 'fine-focus sealed tube'
_diffrn_radiation_type MoK\a
_diffrn_radiation_wavelength 0.71073
_diffrn_reflns_av_R_equivalents 0.0727
_diffrn_reflns_av_sigmaI/netI 0.2211
_diffrn_reflns_limit_h_max 25
_diffrn_reflns_limit_h_min -23
_diffrn_reflns_limit_k_max 8
_diffrn_reflns_limit_k_min -17
_diffrn_reflns_limit_l_max 12
_diffrn_reflns_limit_l_min -22
_diffrn_reflns_number 7252
_diffrn_reflns_theta_full 25.50
_diffrn_reflns_theta_max 26.56
_diffrn_reflns_theta_min 2.78
_exptl_absorpt_coefficient_mu 0.102
_exptl_absorpt_correction_type none
_exptl_crystal_colour colorless
_exptl_crystal_density_diffrn 1.382
_exptl_crystal_description block
_exptl_crystal_F_000 1864
_exptl_crystal_size_max 0.22
_exptl_crystal_size_mid 0.08
_exptl_crystal_size_min 0.08
_refine_diff_density_max 0.21
_refine_diff_density_min -0.22
_refine_diff_density_rms 0.045
_refine_ls_extinction_method none
_refine_ls_goodness_of_fit_ref 0.933
_refine_ls_hydrogen_treatment constr
_refine_ls_matrix_type full
_refine_ls_number_parameters 328
_refine_ls_number_reflns 4291
_refine_ls_number_restraints 0
_refine_ls_restrained_S_all 0.933
_refine_ls_R_factor_all 0.2106
_refine_ls_R_factor_gt 0.0674
_refine_ls_shift/su_max 0.003
_refine_ls_shift/su_mean 0.000
_refine_ls_structure_factor_coef Fsqd
_refine_ls_weighting_details 'calc w=1/[\s^2^(Fo^2^)] where P=(Fo^2^+2Fc^2^)/3'
_refine_ls_weighting_scheme calc
_refine_ls_wR_factor_gt 0.0564
_refine_ls_wR_factor_ref 0.0646
_reflns_number_gt 1400
_reflns_number_total 4291
_reflns_threshold_expression >2sigma(I)
_cod_data_source_file jo302486x_si_002.cif
_cod_data_source_block stepa
_cod_original_cell_volume 4233(4)
_cod_database_code 4027922

loop_
_symmetry_equiv_pos_as_xyz
'x, y, z'
'x, -y, z+1/2'
'x+1/2, y+1/2, z'
'x+1/2, -y+1/2, z+1/2'
'-x, -y, -z'
'-x, y, -z-1/2'
'-x+1/2, -y+1/2, -z'
'-x+1/2, y+1/2, -z-1/2'

loop_
_atom_site_label
_atom_site_type_symbol
_atom_site_fract_x
_atom_site_fract_y
_atom_site_fract_z
_atom_site_U_iso_or_equiv
_atom_site_adp_type
_atom_site_occupancy
_atom_site_symmetry_multiplicity
_atom_site_calc_flag
_atom_site_refinement_flags
_atom_site_disorder_assembly
_atom_site_disorder_group
N1 N 0.56945(16) 0.4561(2) 0.7483(2) 0.0423(9) Uani 1 1 d . . .
H1 H 0.5810 0.4081 0.7863 0.051 Uiso 1 1 calc R . .
C2 C 0.6000(2) 0.4699(3) 0.7013(3) 0.0371(10) Uani 1 1 d . . .
C3 C 0.5646(2) 0.5510(3) 0.6437(3) 0.0344(10) Uani 1 1 d . . .
C4 C 0.51309(19) 0.5869(2) 0.6617(2) 0.0298(10) Uani 1 1 d . . .
C5 C 0.5187(2) 0.5278(2) 0.7271(3) 0.0368(10) Uani 1 1 d . . .
C18 C 0.6613(2) 0.4041(3) 0.7237(3) 0.0493(12) Uani 1 1 d . A .
O19 O 0.70054(13) 0.40901(18) 0.69729(17) 0.0553(8) Uani 1 1 d . . .
O20 O 0.67265(16) 0.3348(2) 0.7821(2) 0.0797(11) Uani 1 1 d . . .
C21 C 0.7435(5) 0.2738(5) 0.8293(6) 0.052(2) Uani 0.643(9) 1 d P A 1
H21A H 0.7633 0.2510 0.8939 0.062 Uiso 0.643(9) 1 calc PR A 1
H21B H 0.7878 0.3063 0.8376 0.062 Uiso 0.643(9) 1 calc PR A 1
C22 C 0.7077(4) 0.1909(5) 0.7523(6) 0.062(3) Uani 0.643(9) 1 d P A 1
H22A H 0.7503 0.1454 0.7747 0.093 Uiso 0.643(9) 1 calc PR A 1
H22B H 0.6862 0.2161 0.6884 0.093 Uiso 0.643(9) 1 calc PR A 1
H22C H 0.6644 0.1599 0.7461 0.093 Uiso 0.643(9) 1 calc PR A 1
C21A C 0.7125(10) 0.2496(10) 0.7767(13) 0.044(5) Uiso 0.357(9) 1 d P A 2
H21C H 0.6964 0.2456 0.7107 0.053 Uiso 0.357(9) 1 calc PR A 2
H21D H 0.7718 0.2558 0.8257 0.053 Uiso 0.357(9) 1 calc PR A 2
C22A C 0.6874(6) 0.1669(7) 0.7961(8) 0.048(4) Uiso 0.357(9) 1 d P A 2
H22D H 0.7118 0.1117 0.7919 0.073 Uiso 0.357(9) 1 calc PR A 2
H22E H 0.6286 0.1616 0.7475 0.073 Uiso 0.357(9) 1 calc PR A 2
H22F H 0.7045 0.1709 0.8619 0.073 Uiso 0.357(9) 1 calc PR A 2
C6 C 0.5685(2) 0.5981(3) 0.5762(3) 0.0297(10) Uani 1 1 d . . .
C11 C 0.5263(2) 0.6812(3) 0.5337(3) 0.0367(11) Uani 1 1 d . . .
C13 C 0.47628(19) 0.7204(3) 0.5545(3) 0.0369(11) Uani 1 1 d . . .
C12 C 0.4684(2) 0.6716(3) 0.6159(3) 0.0337(10) Uani 1 1 d . . .
C7 C 0.61309(18) 0.5618(2) 0.5513(2) 0.0374(11) Uani 1 1 d . . .
H7 H 0.6413 0.5044 0.5797 0.045 Uiso 1 1 calc R . .
C8 C 0.6168(2) 0.6076(3) 0.4867(3) 0.0382(11) Uani 1 1 d . . .
C9 C 0.5756(2) 0.6915(3) 0.4446(3) 0.0483(12) Uani 1 1 d . B .
C10 C 0.53071(19) 0.7286(3) 0.4675(3) 0.0467(12) Uani 1 1 d . . .
H10 H 0.5027 0.7860 0.4386 0.056 Uiso 1 1 calc R . .
C14 C 0.4345(2) 0.8057(3) 0.5132(3) 0.0424(11) Uani 1 1 d . . .
H14 H 0.4406 0.8404 0.4730 0.051 Uiso 1 1 calc R . .
C15 C 0.3854(2) 0.8397(3) 0.5295(3) 0.0433(11) Uani 1 1 d . . .
C16 C 0.3747(2) 0.7884(3) 0.5864(3) 0.0432(12) Uani 1 1 d . . .
C17 C 0.41570(19) 0.7063(3) 0.6295(2) 0.0347(11) Uani 1 1 d . . .
H17 H 0.4085 0.6723 0.6691 0.042 Uiso 1 1 calc R . .
O23 O 0.65949(13) 0.57754(17) 0.45902(17) 0.0478(8) Uani 1 1 d . . .
C24 C 0.70529(19) 0.4942(2) 0.5052(3) 0.0486(12) Uani 1 1 d . . .
H24A H 0.7343 0.4796 0.4816 0.073 Uiso 1 1 calc R . .
H24B H 0.6691 0.4423 0.4893 0.073 Uiso 1 1 calc R . .
H24C H 0.7440 0.5034 0.5764 0.073 Uiso 1 1 calc R . .
O25 O 0.57876(17) 0.7318(2) 0.3774(2) 0.0683(10) Uani 1 1 d . . .
C26 C 0.5385(4) 0.8164(5) 0.3323(5) 0.065(3) Uani 0.50 1 d P B -3
H26A H 0.5474 0.8358 0.2874 0.097 Uiso 0.50 1 calc PR B -3
H26B H 0.5591 0.8647 0.3825 0.097 Uiso 0.50 1 calc PR B -3
H26C H 0.4807 0.8077 0.2955 0.097 Uiso 0.50 1 calc PR B -3
C26A C 0.6528(5) 0.7944(6) 0.4319(6) 0.086(3) Uani 0.50 1 d P B 4
H26D H 0.6554 0.8246 0.3848 0.129 Uiso 0.50 1 calc PR B 4
H26E H 0.7013 0.7564 0.4778 0.129 Uiso 0.50 1 calc PR B 4
H26F H 0.6495 0.8424 0.4684 0.129 Uiso 0.50 1 calc PR B 4
O27 O 0.34354(15) 0.92337(18) 0.4933(2) 0.0600(8) Uani 1 1 d . . .
C28 C 0.3521(2) 0.9798(3) 0.4347(3) 0.0749(15) Uani 1 1 d . . .
H28A H 0.3189 1.0362 0.4135 0.112 Uiso 1 1 calc R . .
H28B H 0.3347 0.9441 0.3769 0.112 Uiso 1 1 calc R . .
H28C H 0.4087 0.9978 0.4732 0.112 Uiso 1 1 calc R . .
O29 O 0.32175(13) 0.82675(18) 0.59611(17) 0.0559(8) Uani 1 1 d . . .
C30 C 0.30589(19) 0.7715(3) 0.6504(2) 0.0612(13) Uani 1 1 d . . .
H30A H 0.2670 0.8045 0.6515 0.092 Uiso 1 1 calc R . .
H30B H 0.3561 0.7624 0.7177 0.092 Uiso 1 1 calc R . .
H30C H 0.2839 0.7104 0.6186 0.092 Uiso 1 1 calc R . .
O31 O 0.4155(4) 0.9951(4) 0.1974(5) 0.104(3) Uani 0.554(7) 1 d P C 5
H31 H 0.4522 1.0116 0.1968 0.155 Uiso 0.554(7) 1 d PR C 5
C31 C 0.4301(10) 1.0312(11) 0.2822(13) 0.082(4) Uani 0.554(7) 1 d P C 5
H31A H 0.4590 1.0908 0.3012 0.123 Uiso 0.554(7) 1 calc PR C 5
H31B H 0.4626 0.9863 0.3362 0.123 Uiso 0.554(7) 1 calc PR C 5
H31C H 0.3787 1.0412 0.2674 0.123 Uiso 0.554(7) 1 calc PR C 5
O32 O 0.4756(5) 0.9650(5) 0.3438(5) 0.075(3) Uani 0.446(7) 1 d P C 6
H32 H 0.5207 0.9924 0.3848 0.112 Uiso 0.446(7) 1 d PR C 6
C32 C 0.4303(15) 1.0544(18) 0.290(2) 0.35(2) Uani 0.446(7) 1 d P C 6
H32A H 0.4277 1.0943 0.3321 0.530 Uiso 0.446(7) 1 calc PR C 6
H32B H 0.3757 1.0388 0.2302 0.530 Uiso 0.446(7) 1 calc PR C 6
H32C H 0.4584 1.0879 0.2715 0.530 Uiso 0.446(7) 1 calc PR C 6

loop_
_atom_site_aniso_label
_atom_site_aniso_U_11
_atom_site_aniso_U_22
_atom_site_aniso_U_33
_atom_site_aniso_U_23
_atom_site_aniso_U_13
_atom_site_aniso_U_12
N1 0.044(2) 0.045(2) 0.047(2) 0.0034(18) 0.034(2) 0.0029(17)
C2 0.041(3) 0.040(3) 0.051(3) -0.009(2) 0.039(3) -0.003(2)
C3 0.028(3) 0.040(3) 0.034(3) -0.003(2) 0.019(2) 0.002(2)
C4 0.029(2) 0.032(3) 0.031(3) 0.003(2) 0.021(2) -0.001(2)
C5 0.035(3) 0.035(2) 0.056(3) -0.006(2) 0.036(2) 0.000(2)
C18 0.060(3) 0.046(3) 0.061(3) 0.002(3) 0.048(3) 0.002(3)
O19 0.0496(18) 0.072(2) 0.065(2) 0.0085(18) 0.0461(18) 0.0168(16)
O20 0.103(3) 0.061(2) 0.134(3) 0.047(2) 0.103(3) 0.045(2)
C21 0.045(5) 0.049(5) 0.046(6) -0.004(5) 0.023(5) 0.017(4)
C22 0.062(5) 0.058(6) 0.070(6) 0.014(5) 0.044(5) 0.020(4)
C6 0.029(3) 0.037(3) 0.029(3) -0.002(2) 0.021(2) 0.000(2)
C11 0.035(3) 0.043(3) 0.041(3) 0.000(2) 0.029(3) 0.000(2)
C13 0.031(3) 0.048(3) 0.035(3) 0.004(2) 0.023(3) 0.005(2)
C12 0.032(2) 0.039(3) 0.030(3) 0.001(2) 0.020(2) 0.006(2)
C7 0.029(3) 0.048(3) 0.033(3) -0.005(2) 0.019(2) -0.002(2)
C8 0.031(3) 0.049(3) 0.043(3) -0.002(2) 0.028(3) 0.002(2)
C9 0.044(3) 0.069(4) 0.046(3) 0.011(3) 0.036(3) 0.010(3)
C10 0.047(3) 0.055(3) 0.052(3) 0.007(3) 0.038(3) 0.008(2)
C14 0.050(3) 0.050(3) 0.046(3) 0.017(2) 0.039(3) 0.011(2)
C15 0.044(3) 0.053(3) 0.051(3) 0.011(3) 0.038(3) 0.015(2)
C16 0.035(3) 0.064(3) 0.047(3) 0.005(3) 0.034(3) 0.009(2)
C17 0.029(2) 0.047(3) 0.034(3) 0.003(2) 0.023(2) 0.008(2)
O23 0.0484(18) 0.060(2) 0.056(2) 0.0028(17) 0.0436(18) 0.0110(16)
C24 0.051(3) 0.057(3) 0.064(3) -0.006(3) 0.049(3) 0.008(2)
O25 0.069(2) 0.096(3) 0.074(3) 0.025(2) 0.061(2) 0.0184(19)
C26 0.078(7) 0.075(7) 0.080(7) 0.043(6) 0.069(6) 0.034(6)
C26A 0.123(9) 0.079(7) 0.104(9) -0.002(7) 0.095(8) -0.011(7)
O27 0.075(2) 0.058(2) 0.082(2) 0.0268(19) 0.066(2) 0.0306(17)
C28 0.093(4) 0.075(4) 0.082(4) 0.042(3) 0.068(3) 0.046(3)
O29 0.0538(18) 0.073(2) 0.058(2) 0.0146(18) 0.0433(18) 0.0213(16)
C30 0.061(3) 0.078(3) 0.077(3) 0.021(3) 0.059(3) 0.021(2)
O31 0.084(6) 0.104(6) 0.091(6) 0.020(5) 0.041(5) 0.007(4)
C31 0.137(12) 0.039(7) 0.075(11) 0.002(8) 0.070(11) 0.035(8)
O32 0.084(6) 0.040(5) 0.084(6) 0.001(5) 0.047(5) 0.017(4)
C32 0.32(3) 0.09(2) 0.08(2) 0.037(13) -0.128(18) -0.035(15)

loop_
_atom_type_symbol
_atom_type_description
_atom_type_scat_dispersion_real
_atom_type_scat_dispersion_imag
_atom_type_scat_source
C C 0.0033 0.0016 'International Tables Vol C Tables 4.2.6.8 and 6.1.1.4'
H H 0.0000 0.0000 'International Tables Vol C Tables 4.2.6.8 and 6.1.1.4'
N N 0.0061 0.0033 'International Tables Vol C Tables 4.2.6.8 and 6.1.1.4'
O O 0.0106 0.0060 'International Tables Vol C Tables 4.2.6.8 and 6.1.1.4'

loop_
_geom_angle_atom_site_label_1
_geom_angle_atom_site_label_2
_geom_angle_atom_site_label_3
_geom_angle
_geom_angle_site_symmetry_3
C5 N1 C2 110.2(3) .
C5 N1 H1 124.9 .
C2 N1 H1 124.9 .
N1 C2 C3 108.2(3) .
N1 C2 C18 117.0(4) .
C3 C2 C18 134.7(4) .
C2 C3 C6 134.7(3) .
C2 C3 C4 105.5(3) .
C6 C3 C4 119.8(3) .
C5 C4 C12 131.0(3) .
C5 C4 C3 108.3(3) .
C12 C4 C3 120.7(3) .
N1 C5 C4 107.8(3) .
N1 C5 C5 118.8(3) 6_657
C4 C5 C5 133.4(3) 6_657
O19 C18 O20 121.5(4) .
O19 C18 C2 127.0(4) .
O20 C18 C2 111.5(3) .
C18 O20 C21 118.8(4) .
C18 O20 C21A 111.4(7) .
O20 C21 C22 101.4(6) .
O20 C21 H21A 111.5 .
C22 C21 H21A 111.5 .
O20 C21 H21B 111.5 .
C22 C21 H21B 111.5 .
H21A C21 H21B 109.3 .
C21 C22 H22A 109.5 .
C21 C22 H22B 109.5 .
H22A C22 H22B 109.5 .
C21 C22 H22C 109.5 .
H22A C22 H22C 109.5 .
H22B C22 H22C 109.5 .
C22A C21A O20 108.5(11) .
C22A C21A H21C 110.0 .
O20 C21A H21C 110.0 .
C22A C21A H21D 110.0 .
O20 C21A H21D 110.0 .
H21C C21A H21D 108.4 .
C21A C22A H22D 109.5 .
C21A C22A H22E 109.5 .
H22D C22A H22E 109.5 .
C21A C22A H22F 109.5 .
H22D C22A H22F 109.5 .
H22E C22A H22F 109.5 .
C11 C6 C7 119.4(3) .
C11 C6 C3 119.0(3) .
C7 C6 C3 121.5(4) .
C6 C11 C10 119.2(3) .
C6 C11 C13 121.6(3) .
C10 C11 C13 119.3(4) .
C12 C13 C14 118.4(3) .
C12 C13 C11 119.6(3) .
C14 C13 C11 122.0(4) .
C13 C12 C17 119.1(3) .
C13 C12 C4 119.1(3) .
C17 C12 C4 121.8(3) .
C8 C7 C6 121.3(3) .
C8 C7 H7 119.4 .
C6 C7 H7 119.4 .
O23 C8 C7 125.1(4) .
O23 C8 C9 115.2(4) .
C7 C8 C9 119.7(3) .
O25 C9 C10 122.8(4) .
O25 C9 C8 117.0(3) .
C10 C9 C8 120.1(4) .
C9 C10 C11 120.3(3) .
C9 C10 H10 119.9 .
C11 C10 H10 119.9 .
C15 C14 C13 121.7(4) .
C15 C14 H14 119.2 .
C13 C14 H14 119.2 .
C14 C15 O27 125.2(4) .
C14 C15 C16 119.5(4) .
O27 C15 C16 115.2(3) .
C17 C16 O29 124.1(3) .
C17 C16 C15 120.4(3) .
O29 C16 C15 115.4(3) .
C16 C17 C12 120.7(4) .
C16 C17 H17 119.6 .
C12 C17 H17 119.6 .
C8 O23 C24 115.9(3) .
O23 C24 H24A 109.5 .
O23 C24 H24B 109.5 .
H24A C24 H24B 109.5 .
O23 C24 H24C 109.5 .
H24A C24 H24C 109.5 .
H24B C24 H24C 109.5 .
C9 O25 C26 119.9(4) .
C9 O25 C26A 108.4(4) .
C26 O25 C26A 82.7(5) .
O25 C26 H26A 109.5 .
O25 C26 H26B 109.5 .
H26A C26 H26B 109.5 .
O25 C26 H26C 109.5 .
H26A C26 H26C 109.5 .
H26B C26 H26C 109.5 .
O25 C26A H26D 109.5 .
O25 C26A H26E 109.5 .
H26D C26A H26E 109.5 .
O25 C26A H26F 109.5 .
H26D C26A H26F 109.5 .
H26E C26A H26F 109.5 .
C15 O27 C28 118.2(3) .
O27 C28 H28A 109.5 .
O27 C28 H28B 109.5 .
H28A C28 H28B 109.5 .
O27 C28 H28C 109.5 .
H28A C28 H28C 109.5 .
H28B C28 H28C 109.5 .
C16 O29 C30 116.4(3) .
O29 C30 H30A 109.5 .
O29 C30 H30B 109.5 .
H30A C30 H30B 109.5 .
O29 C30 H30C 109.5 .
H30A C30 H30C 109.5 .
H30B C30 H30C 109.5 .
C31 O31 H31 110.6 .
C32 O32 H32 94.3 .

loop_
_geom_bond_atom_site_label_1
_geom_bond_atom_site_label_2
_geom_bond_distance
_geom_bond_site_symmetry_2
N1 C5 1.367(3) .
N1 C2 1.379(3) .
N1 H1 0.8800 .
C2 C3 1.402(4) .
C2 C18 1.460(4) .
C3 C6 1.430(4) .
C3 C4 1.444(4) .
C4 C5 1.382(4) .
C4 C12 1.431(4) .
C5 C5 1.478(5) 6_657
C18 O19 1.216(3) .
C18 O20 1.339(4) .
O20 C21 1.472(7) .
O20 C21A 1.531(15) .
C21 C22 1.585(12) .
C21 H21A 0.9900 .
C21 H21B 0.9900 .
C22 H22A 0.9800 .
C22 H22B 0.9800 .
C22 H22C 0.9800 .
C21A C22A 1.434(19) .
C21A H21C 0.9900 .
C21A H21D 0.9900 .
C22A H22D 0.9800 .
C22A H22E 0.9800 .
C22A H22F 0.9800 .
C6 C11 1.386(4) .
C6 C7 1.403(4) .
C11 C10 1.419(4) .
C11 C13 1.468(4) .
C13 C12 1.400(4) .
C13 C14 1.410(4) .
C12 C17 1.407(4) .
C7 C8 1.374(4) .
C7 H7 0.9500 .
C8 O23 1.371(3) .
C8 C9 1.390(5) .
C9 O25 1.371(4) .
C9 C10 1.384(4) .
C10 H10 0.9500 .
C14 C15 1.364(4) .
C14 H14 0.9500 .
C15 O27 1.383(4) .
C15 C16 1.389(4) .
C16 C17 1.369(4) .
C16 O29 1.384(3) .
C17 H17 0.9500 .
O23 C24 1.423(4) .
C24 H24A 0.9800 .
C24 H24B 0.9800 .
C24 H24C 0.9800 .
O25 C26 1.401(7) .
O25 C26A 1.522(7) .
C26 H26A 0.9800 .
C26 H26B 0.9800 .
C26 H26C 0.9800 .
C26A H26D 0.9800 .
C26A H26E 0.9800 .
C26A H26F 0.9800 .
O27 C28 1.425(4) .
C28 H28A 0.9800 .
C28 H28B 0.9800 .
C28 H28C 0.9800 .
O29 C30 1.453(3) .
C30 H30A 0.9800 .
C30 H30B 0.9800 .
C30 H30C 0.9800 .
O31 C31 1.426(14) .
O31 H31 0.8400 .
C31 H31A 0.9800 .
C31 H31B 0.9800 .
C31 H31C 0.9800 .
O32 C32 1.52(3) .
O32 H32 0.8504 .
C32 H32A 0.9800 .
C32 H32B 0.9800 .
C32 H32C 0.9800 .

loop_
_geom_hbond_atom_site_label_D
_geom_hbond_atom_site_label_H
_geom_hbond_atom_site_label_A
_geom_hbond_distance_DH
_geom_hbond_distance_HA
_geom_hbond_distance_DA
_geom_hbond_angle_DHA
_geom_hbond_site_symmetry_A
N1 H1 O23 0.88 2.38 2.952(4) 122.8 2_565
C7 H7 O19 0.95 2.10 2.960(4) 149.1 .
C24 H24A O27 0.98 2.39 3.307(4) 156.1 3_545
C30 H30A O19 0.98 2.55 3.505(4) 164.3 3_455
C26 H26A O31 0.98 2.37 2.912(10) 114.3 6_656

loop_
_geom_torsion_atom_site_label_1
_geom_torsion_atom_site_label_2
_geom_torsion_atom_site_label_3
_geom_torsion_atom_site_label_4
_geom_torsion
_geom_torsion_site_symmetry_4
C5 N1 C2 C3 -3.1(4) .
C5 N1 C2 C18 174.4(3) .
N1 C2 C3 C6 -176.5(4) .
C18 C2 C3 C6 6.7(8) .
N1 C2 C3 C4 2.1(4) .
C18 C2 C3 C4 -174.7(4) .
C2 C3 C4 C5 -0.4(4) .
C6 C3 C4 C5 178.5(3) .
C2 C3 C4 C12 178.6(3) .
C6 C3 C4 C12 -2.6(5) .
C2 N1 C5 C4 2.8(4) .
C2 N1 C5 C5 -178.2(3) 6_657
C12 C4 C5 N1 179.7(4) .
C3 C4 C5 N1 -1.5(4) .
C12 C4 C5 C5 1.0(8) 6_657
C3 C4 C5 C5 179.7(5) 6_657
N1 C2 C18 O19 -172.8(4) .
C3 C2 C18 O19 3.8(8) .
N1 C2 C18 O20 5.2(5) .
C3 C2 C18 O20 -178.2(4) .
O19 C18 O20 C21 11.2(7) .
C2 C18 O20 C21 -167.0(5) .
O19 C18 O20 C21A -21.9(9) .
C2 C18 O20 C21A 159.9(7) .
C18 O20 C21 C22 -92.7(5) .
C21A O20 C21 C22 -9.0(15) .
C18 O20 C21A C22A -151.0(10) .
C21 O20 C21A C22A 98.4(19) .
C2 C3 C6 C11 -177.6(4) .
C4 C3 C6 C11 4.0(5) .
C2 C3 C6 C7 3.1(6) .
C4 C3 C6 C7 -175.3(3) .
C7 C6 C11 C10 -1.3(5) .
C3 C6 C11 C10 179.4(3) .
C7 C6 C11 C13 177.7(3) .
C3 C6 C11 C13 -1.6(5) .
C6 C11 C13 C12 -2.3(5) .
C10 C11 C13 C12 176.7(3) .
C6 C11 C13 C14 178.7(4) .
C10 C11 C13 C14 -2.3(5) .
C14 C13 C12 C17 3.6(5) .
C11 C13 C12 C17 -175.4(4) .
C14 C13 C12 C4 -177.3(4) .
C11 C13 C12 C4 3.6(5) .
C5 C4 C12 C13 177.4(4) .
C3 C4 C12 C13 -1.2(5) .
C5 C4 C12 C17 -3.6(6) .
C3 C4 C12 C17 177.7(3) .
C11 C6 C7 C8 1.0(5) .
C3 C6 C7 C8 -179.8(3) .
C6 C7 C8 O23 179.4(4) .
C6 C7 C8 C9 -0.1(5) .
O23 C8 C9 O25 3.3(5) .
C7 C8 C9 O25 -177.2(3) .
O23 C8 C9 C10 -179.9(3) .
C7 C8 C9 C10 -0.3(6) .
O25 C9 C10 C11 176.6(4) .
C8 C9 C10 C11 -0.1(6) .
C6 C11 C10 C9 0.9(5) .
C13 C11 C10 C9 -178.1(4) .
C12 C13 C14 C15 -1.9(6) .
C11 C13 C14 C15 177.2(4) .
C13 C14 C15 O27 178.8(4) .
C13 C14 C15 C16 -1.4(6) .
C14 C15 C16 C17 2.8(6) .
O27 C15 C16 C17 -177.3(4) .
C14 C15 C16 O29 -177.8(4) .
O27 C15 C16 O29 2.0(5) .
O29 C16 C17 C12 179.7(3) .
C15 C16 C17 C12 -1.0(6) .
C13 C12 C17 C16 -2.3(5) .
C4 C12 C17 C16 178.7(4) .
C7 C8 O23 C24 -2.6(5) .
C9 C8 O23 C24 176.9(3) .
C10 C9 O25 C26 3.1(7) .
C8 C9 O25 C26 179.9(5) .
C10 C9 O25 C26A 95.3(5) .
C8 C9 O25 C26A -87.9(5) .
C14 C15 O27 C28 -0.4(6) .
C16 C15 O27 C28 179.7(3) .
C17 C16 O29 C30 -4.3(5) .
C15 C16 O29 C30 176.4(3) .
